data_2220052
loop_
_publ_author_name
'Yin, Jian-Ling'
'Feng, Yun-Long'

_publ_section_title
Aquachlorido{1-[1-(4-hydroxyphenyl)-1<i>H</i>-tetrazol-5-ylsulfanyl]acetato}(methanol)(1,10-phenanthroline)manganese(II)
_journal_coeditor_code AT2671
_journal_issue 12
_journal_name_full 'Acta Crystallographica Section E'
_journal_page_first m1609
_journal_paper_doi 10.1107/S1600536808038245
_journal_volume 64
_journal_year 2008
_chemical_formula_iupac '[Mn (C9 H7 N4 O3 S) Cl (C12 H8 N2) (C H4 O) (H2 O)]'
_chemical_formula_moiety 'C22 H21 Cl Mn N6 O5 S'
_chemical_formula_sum 'C22 H21 Cl Mn N6 O5 S'
_chemical_formula_weight 571.90
_chemical_name_systematic
;
Aquachlorido{1-[1-(4-hydroxyphenyl)-1H-tetrazol-5-
ylsulfanyl]acetato}(methanol)(1,10-phenanthroline)manganese(II)
;
_space_group_IT_number 2
_symmetry_cell_setting triclinic
_symmetry_space_group_name_Hall '-P 1'
_symmetry_space_group_name_H-M 'P -1'
_atom_sites_solution_hydrogens geom
_atom_sites_solution_primary direct
_atom_sites_solution_secondary difmap
_audit_creation_method SHELXL-97
_cell_angle_alpha 114.3620(10)
_cell_angle_beta 96.8410(10)
_cell_angle_gamma 103.9690(10)
_cell_formula_units_Z 2
_cell_length_a 10.5565(3)
_cell_length_b 11.4969(2)
_cell_length_c 11.5931(2)
_cell_measurement_reflns_used 5369
_cell_measurement_temperature 296(2)
_cell_measurement_theta_max 25.00
_cell_measurement_theta_min 1.99
_cell_volume 1205.17(5)
_computing_cell_refinement 'SAINT (Bruker, 2004)'
_computing_data_collection 'SMART (Bruker, 2004)'
_computing_data_reduction 'SAINT (Bruker, 2004)'
_computing_molecular_graphics 'SHELXTL (Sheldrick, 2008)'
_computing_publication_material 'SHELXL97 (Sheldrick, 2008)'
_computing_structure_refinement 'SHELXL97 (Sheldrick, 2008)'
_computing_structure_solution 'SHELXS97 (Sheldrick, 2008)'
_diffrn_ambient_temperature 296(2)
_diffrn_measured_fraction_theta_full 0.986
_diffrn_measured_fraction_theta_max 0.986
_diffrn_measurement_device_type 'Bruker APEXII area-detector'
_diffrn_measurement_method \w
_diffrn_radiation_monochromator graphite
_diffrn_radiation_source 'fine-focus sealed tube'
_diffrn_radiation_type MoK\a
_diffrn_radiation_wavelength 0.71073
_diffrn_reflns_av_R_equivalents 0.0193
_diffrn_reflns_av_sigmaI/netI 0.0188
_diffrn_reflns_limit_h_max 12
_diffrn_reflns_limit_h_min -12
_diffrn_reflns_limit_k_max 13
_diffrn_reflns_limit_k_min -13
_diffrn_reflns_limit_l_max 13
_diffrn_reflns_limit_l_min -13
_diffrn_reflns_number 13742
_diffrn_reflns_theta_full 25.00
_diffrn_reflns_theta_max 25.00
_diffrn_reflns_theta_min 1.99
_diffrn_standards_decay_% 0
_diffrn_standards_interval_count 0
_diffrn_standards_interval_time 0
_diffrn_standards_number 0
_exptl_absorpt_coefficient_mu 0.793
_exptl_absorpt_correction_T_max .916
_exptl_absorpt_correction_T_min .806
_exptl_absorpt_correction_type multi-scan
_exptl_absorpt_process_details '(SADABS; Sheldrick, 1996)'
_exptl_crystal_colour colourless
_exptl_crystal_density_diffrn 1.576
_exptl_crystal_density_method 'not measured'
_exptl_crystal_description block
_exptl_crystal_F_000 586
_exptl_crystal_size_max 0.341
_exptl_crystal_size_mid 0.226
_exptl_crystal_size_min 0.111
_refine_diff_density_max 0.331
_refine_diff_density_min -0.274
_refine_ls_extinction_method none
_refine_ls_goodness_of_fit_ref 1.073
_refine_ls_hydrogen_treatment mixed
_refine_ls_matrix_type full
_refine_ls_number_parameters 337
_refine_ls_number_reflns 4186
_refine_ls_number_restraints 8
_refine_ls_restrained_S_all 1.077
_refine_ls_R_factor_all 0.0301
_refine_ls_R_factor_gt 0.0267
_refine_ls_shift/su_max 0.001
_refine_ls_shift/su_mean 0.000
_refine_ls_structure_factor_coef Fsqd
_refine_ls_weighting_details 'calc w=1/[\s^2^(Fo^2^)+(0.0492P)^2^+0.2751P] where P=(Fo^2^+2Fc^2^)/3'
_refine_ls_weighting_scheme calc
_refine_ls_wR_factor_gt 0.0789
_refine_ls_wR_factor_ref 0.0814
_reflns_number_gt 3802
_reflns_number_total 4186
_reflns_threshold_expression I>2\s(I)
_cod_data_source_file at2671.cif
_cod_data_source_block I
_cod_database_code 2220052
_cod_database_fobs_code 2220052

loop_
_symmetry_equiv_pos_as_xyz
'x, y, z'
'-x, -y, -z'

loop_
_atom_site_type_symbol
_atom_site_label
_atom_site_fract_x
_atom_site_fract_y
_atom_site_fract_z
_atom_site_U_iso_or_equiv
_atom_site_adp_type
_atom_site_calc_flag
_atom_site_refinement_flags
_atom_site_occupancy
Mn Mn1 0.19580(2) 0.37914(3) 0.39006(2) 0.03039(10) Uani d U 1
S S1 0.41984(5) 0.76432(5) 0.90045(5) 0.03782(13) Uani d . 1
O O1 0.22915(13) 0.76112(13) 0.71081(14) 0.0432(3) Uani d . 1
O O2 0.20363(13) 0.56470(13) 0.54313(13) 0.0433(3) Uani d . 1
O O3 0.30543(16) 1.00580(15) 1.46112(16) 0.0506(4) Uani d D 1
H H3B 0.322(3) 1.0813(18) 1.469(3) 0.061 Uiso d D 1
O O4 0.01155(13) 0.25511(15) 0.41066(15) 0.0459(3) Uani d DU 1
H H4B -0.0559(19) 0.259(2) 0.375(2) 0.055 Uiso d D 1
O O1W 0.36180(14) 0.49567(15) 0.34462(15) 0.0436(3) Uani d D 1
H H1WA 0.378(2) 0.461(2) 0.2748(16) 0.052 Uiso d D 1
H H1WB 0.4312(19) 0.551(2) 0.3980(18) 0.052 Uiso d D 1
Cl Cl1 0.34450(5) 0.30009(5) 0.50090(5) 0.04618(14) Uani d . 1
N N1 0.55547(16) 0.73208(15) 1.09287(15) 0.0371(4) Uani d . 1
N N2 0.63935(18) 0.66518(18) 1.11195(17) 0.0454(4) Uani d . 1
N N3 0.65952(17) 0.59784(17) 0.99986(17) 0.0443(4) Uani d . 1
N N4 0.59187(15) 0.61830(16) 0.90566(16) 0.0376(4) Uani d . 1
N N5 0.17387(14) 0.21255(14) 0.18296(15) 0.0327(3) Uani d U 1
N N6 0.05314(15) 0.40551(15) 0.24743(15) 0.0331(3) Uani d U 1
C C1 0.37482(19) 0.94561(19) 1.37606(18) 0.0371(4) Uani d . 1
C C2 0.3594(2) 0.8111(2) 1.34184(19) 0.0401(4) Uani d . 1
H H2A 0.3079 0.7679 1.3811 0.048 Uiso calc R 1
C C3 0.4201(2) 0.74207(19) 1.25000(19) 0.0394(4) Uani d . 1
H H3A 0.4083 0.6515 1.2255 0.047 Uiso calc R 1
C C4 0.49903(19) 0.80822(18) 1.19405(18) 0.0352(4) Uani d . 1
C C5 0.5208(2) 0.94331(19) 1.23160(19) 0.0389(4) Uani d . 1
H H5A 0.5768 0.9877 1.1961 0.047 Uiso calc R 1
C C6 0.45784(19) 1.01185(19) 1.32297(19) 0.0382(4) Uani d . 1
H H6A 0.4714 1.1029 1.3489 0.046 Uiso calc R 1
C C7 0.52702(18) 0.70145(17) 0.96571(18) 0.0326(4) Uani d . 1
C C8 0.38078(19) 0.64340(19) 0.72948(18) 0.0371(4) Uani d . 1
H H8A 0.4581 0.6597 0.6940 0.045 Uiso calc R 1
H H8B 0.3587 0.5526 0.7204 0.045 Uiso calc R 1
C C9 0.26138(17) 0.65837(18) 0.65563(18) 0.0325(4) Uani d . 1
C C10 -0.00740(19) 0.4990(2) 0.2799(2) 0.0405(4) Uani d . 1
H H10A 0.0080 0.5585 0.3678 0.049 Uiso calc R 1
C C11 -0.0932(2) 0.5116(2) 0.1878(2) 0.0487(5) Uani d . 1
H H11A -0.1347 0.5778 0.2144 0.058 Uiso calc R 1
C C12 -0.1158(2) 0.4263(2) 0.0587(2) 0.0497(5) Uani d . 1
H H12A -0.1732 0.4336 -0.0035 0.060 Uiso calc R 1
C C13 -0.05201(19) 0.3272(2) 0.0198(2) 0.0419(5) Uani d . 1
C C14 -0.0662(2) 0.2360(2) -0.1134(2) 0.0544(6) Uani d . 1
H H14A -0.1214 0.2404 -0.1793 0.065 Uiso calc R 1
C C15 -0.0016(2) 0.1441(2) -0.1458(2) 0.0538(6) Uani d . 1
H H15A -0.0117 0.0873 -0.2335 0.065 Uiso calc R 1
C C16 0.0824(2) 0.1320(2) -0.04811(19) 0.0419(5) Uani d . 1
C C17 0.1503(2) 0.0364(2) -0.0762(2) 0.0495(5) Uani d . 1
H H17A 0.1435 -0.0225 -0.1624 0.059 Uiso calc R 1
C C18 0.2257(2) 0.0301(2) 0.0226(2) 0.0481(5) Uani d . 1
H H18A 0.2708 -0.0332 0.0050 0.058 Uiso calc R 1
C C19 0.23497(19) 0.11972(19) 0.1513(2) 0.0404(4) Uani d . 1
H H19A 0.2867 0.1140 0.2184 0.048 Uiso calc R 1
C C20 0.09807(17) 0.21888(18) 0.08438(18) 0.0322(4) Uani d . 1
C C21 0.03157(17) 0.32046(18) 0.11916(18) 0.0328(4) Uani d . 1
C C22 -0.0099(3) 0.1695(3) 0.4730(3) 0.0630(6) Uani d U 1
H H22A -0.1049 0.1314 0.4615 0.095 Uiso calc R 1
H H22B 0.0331 0.2215 0.5646 0.095 Uiso calc R 1
H H22C 0.0276 0.0984 0.4346 0.095 Uiso calc R 1

loop_
_atom_site_aniso_label
_atom_site_aniso_U_11
_atom_site_aniso_U_22
_atom_site_aniso_U_33
_atom_site_aniso_U_12
_atom_site_aniso_U_13
_atom_site_aniso_U_23
Mn1 0.02964(16) 0.03098(16) 0.02770(17) 0.01230(12) 0.00583(12) 0.00973(13)
S1 0.0417(3) 0.0368(3) 0.0306(3) 0.0196(2) 0.0053(2) 0.0085(2)
O1 0.0404(7) 0.0346(7) 0.0434(8) 0.0181(6) 0.0034(6) 0.0060(6)
O2 0.0435(8) 0.0426(8) 0.0310(7) 0.0208(6) 0.0029(6) 0.0030(6)
O3 0.0562(9) 0.0466(9) 0.0550(10) 0.0260(8) 0.0250(8) 0.0208(8)
O4 0.0320(7) 0.0576(9) 0.0558(10) 0.0166(7) 0.0104(7) 0.0320(8)
O1W 0.0395(8) 0.0434(8) 0.0362(8) 0.0050(6) 0.0130(6) 0.0109(7)
Cl1 0.0447(3) 0.0375(3) 0.0495(3) 0.0167(2) -0.0039(2) 0.0159(2)
N1 0.0453(9) 0.0353(8) 0.0324(9) 0.0192(7) 0.0084(7) 0.0140(7)
N2 0.0535(10) 0.0471(10) 0.0423(10) 0.0269(8) 0.0104(8) 0.0212(8)
N3 0.0470(10) 0.0459(10) 0.0438(10) 0.0239(8) 0.0125(8) 0.0189(8)
N4 0.0385(8) 0.0383(9) 0.0371(9) 0.0172(7) 0.0115(7) 0.0152(7)
N5 0.0294(7) 0.0296(8) 0.0324(7) 0.0095(6) 0.0048(6) 0.0088(6)
N6 0.0310(7) 0.0340(8) 0.0352(9) 0.0120(6) 0.0084(6) 0.0158(7)
C1 0.0378(10) 0.0397(10) 0.0308(10) 0.0171(8) 0.0039(8) 0.0121(8)
C2 0.0460(11) 0.0391(10) 0.0372(11) 0.0127(9) 0.0102(9) 0.0198(9)
C3 0.0520(11) 0.0306(9) 0.0347(11) 0.0151(8) 0.0080(9) 0.0138(8)
C4 0.0431(10) 0.0341(10) 0.0269(9) 0.0162(8) 0.0060(8) 0.0112(8)
C5 0.0470(11) 0.0357(10) 0.0350(11) 0.0134(8) 0.0100(9) 0.0171(9)
C6 0.0455(11) 0.0297(9) 0.0375(11) 0.0151(8) 0.0054(9) 0.0132(8)
C7 0.0333(9) 0.0297(9) 0.0310(10) 0.0089(7) 0.0077(8) 0.0111(8)
C8 0.0369(10) 0.0389(10) 0.0308(10) 0.0178(8) 0.0069(8) 0.0088(8)
C9 0.0290(9) 0.0331(10) 0.0315(10) 0.0105(7) 0.0088(8) 0.0104(8)
C10 0.0394(10) 0.0386(10) 0.0475(12) 0.0165(8) 0.0145(9) 0.0202(9)
C11 0.0410(11) 0.0507(12) 0.0704(16) 0.0237(10) 0.0162(11) 0.0370(12)
C12 0.0379(11) 0.0564(13) 0.0622(15) 0.0126(10) 0.0027(10) 0.0382(12)
C13 0.0335(10) 0.0460(11) 0.0443(12) 0.0050(8) 0.0006(8) 0.0257(10)
C14 0.0513(13) 0.0608(14) 0.0402(13) 0.0046(11) -0.0061(10) 0.0250(11)
C15 0.0590(13) 0.0531(13) 0.0291(11) 0.0032(11) 0.0011(10) 0.0109(10)
C16 0.0390(10) 0.0368(10) 0.0334(11) 0.0004(8) 0.0062(8) 0.0081(9)
C17 0.0508(12) 0.0381(11) 0.0390(12) 0.0061(9) 0.0152(10) 0.0021(9)
C18 0.0422(11) 0.0338(11) 0.0557(14) 0.0133(9) 0.0162(10) 0.0072(10)
C19 0.0358(10) 0.0341(10) 0.0458(12) 0.0132(8) 0.0090(9) 0.0125(9)
C20 0.0271(8) 0.0306(9) 0.0318(10) 0.0036(7) 0.0057(7) 0.0111(8)
C21 0.0271(8) 0.0348(10) 0.0339(10) 0.0050(7) 0.0048(7) 0.0168(8)
C22 0.0745(16) 0.0582(15) 0.0655(17) 0.0219(13) 0.0239(13) 0.0347(12)

loop_
_atom_type_symbol
_atom_type_description
_atom_type_scat_dispersion_real
_atom_type_scat_dispersion_imag
_atom_type_scat_source
C C 0.0033 0.0016 'International Tables Vol C Tables 4.2.6.8 and 6.1.1.4'
H H 0.0000 0.0000 'International Tables Vol C Tables 4.2.6.8 and 6.1.1.4'
Mn Mn 0.3368 0.7283 'International Tables Vol C Tables 4.2.6.8 and 6.1.1.4'
N N 0.0061 0.0033 'International Tables Vol C Tables 4.2.6.8 and 6.1.1.4'
O O 0.0106 0.0060 'International Tables Vol C Tables 4.2.6.8 and 6.1.1.4'
S S 0.1246 0.1234 'International Tables Vol C Tables 4.2.6.8 and 6.1.1.4'
Cl Cl 0.1484 0.1585 'International Tables Vol C Tables 4.2.6.8 and 6.1.1.4'

loop_
_geom_angle_atom_site_label_1
_geom_angle_atom_site_label_2
_geom_angle_atom_site_label_3
_geom_angle
O2 Mn1 O1W 86.83(6)
O2 Mn1 O4 96.20(6)
O1W Mn1 O4 172.42(6)
O2 Mn1 N6 90.89(5)
O1W Mn1 N6 87.38(6)
O4 Mn1 N6 85.63(5)
O2 Mn1 N5 161.07(6)
O1W Mn1 N5 83.48(5)
O4 Mn1 N5 91.61(6)
N6 Mn1 N5 72.49(5)
O2 Mn1 Cl1 102.48(4)
O1W Mn1 Cl1 93.64(4)
O4 Mn1 Cl1 92.49(4)
N6 Mn1 Cl1 166.62(4)
N5 Mn1 Cl1 94.35(4)
C7 S1 C8 99.25(8)
C9 O2 Mn1 148.24(12)
C1 O3 H3B 106.1(18)
C22 O4 Mn1 133.01(14)
C22 O4 H4B 114.4(17)
Mn1 O4 H4B 112.6(17)
Mn1 O1W H1WA 118.9(16)
Mn1 O1W H1WB 124.4(16)
H1WA O1W H1WB 108.7(19)
C7 N1 N2 108.33(15)
C7 N1 C4 128.64(15)
N2 N1 C4 122.67(15)
N3 N2 N1 106.35(16)
N2 N3 N4 111.19(15)
C7 N4 N3 105.76(15)
C19 N5 C20 117.63(16)
C19 N5 Mn1 126.95(13)
C20 N5 Mn1 115.21(11)
C10 N6 C21 118.22(16)
C10 N6 Mn1 125.14(13)
C21 N6 Mn1 116.62(11)
O3 C1 C6 123.01(17)
O3 C1 C2 117.16(17)
C6 C1 C2 119.83(17)
C3 C2 C1 119.98(18)
C3 C2 H2A 120.0
C1 C2 H2A 120.0
C2 C3 C4 119.58(17)
C2 C3 H3A 120.2
C4 C3 H3A 120.2
C5 C4 C3 121.15(17)
C5 C4 N1 120.23(16)
C3 C4 N1 118.59(16)
C4 C5 C6 118.93(18)
C4 C5 H5A 120.5
C6 C5 H5A 120.5
C5 C6 C1 120.40(17)
C5 C6 H6A 119.8
C1 C6 H6A 119.8
N4 C7 N1 108.36(16)
N4 C7 S1 128.91(15)
N1 C7 S1 122.72(13)
C9 C8 S1 108.62(12)
C9 C8 H8A 110.0
S1 C8 H8A 110.0
C9 C8 H8B 110.0
S1 C8 H8B 110.0
H8A C8 H8B 108.3
O1 C9 O2 125.37(17)
O1 C9 C8 118.10(16)
O2 C9 C8 116.53(15)
N6 C10 C11 122.7(2)
N6 C10 H10A 118.6
C11 C10 H10A 118.6
C12 C11 C10 119.42(19)
C12 C11 H11A 120.3
C10 C11 H11A 120.3
C11 C12 C13 119.71(19)
C11 C12 H12A 120.1
C13 C12 H12A 120.1
C12 C13 C21 117.14(19)
C12 C13 C14 123.71(19)
C21 C13 C14 119.14(19)
C15 C14 C13 121.5(2)
C15 C14 H14A 119.3
C13 C14 H14A 119.3
C14 C15 C16 121.3(2)
C14 C15 H15A 119.4
C16 C15 H15A 119.4
C17 C16 C20 117.17(19)
C17 C16 C15 123.71(19)
C20 C16 C15 119.11(19)
C18 C17 C16 119.83(19)
C18 C17 H17A 120.1
C16 C17 H17A 120.1
C17 C18 C19 119.14(19)
C17 C18 H18A 120.4
C19 C18 H18A 120.4
N5 C19 C18 123.4(2)
N5 C19 H19A 118.3
C18 C19 H19A 118.3
N5 C20 C16 122.84(17)
N5 C20 C21 117.54(16)
C16 C20 C21 119.62(17)
N6 C21 C13 122.75(17)
N6 C21 C20 117.93(16)
C13 C21 C20 119.32(17)
O4 C22 H22A 109.5
O4 C22 H22B 109.5
H22A C22 H22B 109.5
O4 C22 H22C 109.5
H22A C22 H22C 109.5
H22B C22 H22C 109.5

loop_
_geom_bond_atom_site_label_1
_geom_bond_atom_site_label_2
_geom_bond_distance
Mn1 O2 2.1128(13)
Mn1 O1W 2.1937(13)
Mn1 O4 2.2195(14)
Mn1 N6 2.2659(15)
Mn1 N5 2.3121(15)
Mn1 Cl1 2.4725(5)
S1 C7 1.7370(18)
S1 C8 1.8129(19)
O1 C9 1.242(2)
O2 C9 1.252(2)
O3 C1 1.357(2)
O3 H3B 0.805(16)
O4 C22 1.435(3)
O4 H4B 0.797(16)
O1W H1WA 0.804(15)
O1W H1WB 0.815(15)
N1 C7 1.343(2)
N1 N2 1.359(2)
N1 C4 1.438(2)
N2 N3 1.284(2)
N3 N4 1.366(2)
N4 C7 1.322(2)
N5 C19 1.325(2)
N5 C20 1.353(2)
N6 C10 1.326(2)
N6 C21 1.353(2)
C1 C6 1.386(3)
C1 C2 1.390(3)
C2 C3 1.373(3)
C2 H2A 0.9300
C3 C4 1.387(3)
C3 H3A 0.9300
C4 C5 1.379(3)
C5 C6 1.384(3)
C5 H5A 0.9300
C6 H6A 0.9300
C8 C9 1.523(3)
C8 H8A 0.9700
C8 H8B 0.9700
C10 C11 1.395(3)
C10 H10A 0.9300
C11 C12 1.360(3)
C11 H11A 0.9300
C12 C13 1.405(3)
C12 H12A 0.9300
C13 C21 1.405(3)
C13 C14 1.429(3)
C14 C15 1.343(3)
C14 H14A 0.9300
C15 C16 1.427(3)
C15 H15A 0.9300
C16 C17 1.404(3)
C16 C20 1.406(3)
C17 C18 1.353(3)
C17 H17A 0.9300
C18 C19 1.395(3)
C18 H18A 0.9300
C19 H19A 0.9300
C20 C21 1.447(2)
C22 H22A 0.9600
C22 H22B 0.9600
C22 H22C 0.9600

loop_
_geom_hbond_atom_site_label_D
_geom_hbond_atom_site_label_H
_geom_hbond_atom_site_label_A
_geom_hbond_site_symmetry_A
_geom_hbond_distance_DH
_geom_hbond_distance_HA
_geom_hbond_distance_DA
_geom_hbond_angle_DHA
O3 H3B Cl1 1_566 0.805(16) 2.334(17) 3.1344(16) 173(2)
O4 H4B O1 2_566 0.797(16) 1.889(17) 2.6788(18) 171(2)
O1W H1WA N4 2_666 0.804(15) 2.006(15) 2.808(2) 175(2)
O1W H1WB Cl1 2_666 0.815(15) 2.376(17) 3.1665(15) 164(2)

loop_
_geom_torsion_atom_site_label_1
_geom_torsion_atom_site_label_2
_geom_torsion_atom_site_label_3
_geom_torsion_atom_site_label_4
_geom_torsion
O1W Mn1 O2 C9 -77.1(2)
O4 Mn1 O2 C9 109.8(2)
N6 Mn1 O2 C9 -164.5(2)
N5 Mn1 O2 C9 -136.3(2)
Cl1 Mn1 O2 C9 15.9(3)
O2 Mn1 O4 C22 -99.15(19)
N6 Mn1 O4 C22 170.4(2)
N5 Mn1 O4 C22 98.12(19)
Cl1 Mn1 O4 C22 3.69(19)
C7 N1 N2 N3 0.1(2)
C4 N1 N2 N3 173.67(17)
N1 N2 N3 N4 0.4(2)
N2 N3 N4 C7 -0.7(2)
O2 Mn1 N5 C19 149.03(17)
O1W Mn1 N5 C19 89.35(15)
O4 Mn1 N5 C19 -96.44(15)
N6 Mn1 N5 C19 178.65(16)
Cl1 Mn1 N5 C19 -3.82(15)
O2 Mn1 N5 C20 -25.6(2)
O1W Mn1 N5 C20 -85.32(12)
O4 Mn1 N5 C20 88.88(12)
N6 Mn1 N5 C20 3.98(11)
Cl1 Mn1 N5 C20 -178.50(11)
O2 Mn1 N6 C10 -10.40(15)
O1W Mn1 N6 C10 -97.18(15)
O4 Mn1 N6 C10 85.75(15)
N5 Mn1 N6 C10 178.83(16)
Cl1 Mn1 N6 C10 168.12(13)
O2 Mn1 N6 C21 167.97(12)
O1W Mn1 N6 C21 81.19(12)
O4 Mn1 N6 C21 -95.88(12)
N5 Mn1 N6 C21 -2.80(11)
Cl1 Mn1 N6 C21 -13.5(3)
O3 C1 C2 C3 175.91(18)
C6 C1 C2 C3 -3.7(3)
C1 C2 C3 C4 1.4(3)
C2 C3 C4 C5 1.8(3)
C2 C3 C4 N1 -176.58(17)
C7 N1 C4 C5 -65.4(3)
N2 N1 C4 C5 122.4(2)
C7 N1 C4 C3 113.0(2)
N2 N1 C4 C3 -59.2(3)
C3 C4 C5 C6 -2.6(3)
N1 C4 C5 C6 175.72(17)
C4 C5 C6 C1 0.3(3)
O3 C1 C6 C5 -176.73(18)
C2 C1 C6 C5 2.9(3)
N3 N4 C7 N1 0.7(2)
N3 N4 C7 S1 -178.50(14)
N2 N1 C7 N4 -0.5(2)
C4 N1 C7 N4 -173.59(17)
N2 N1 C7 S1 178.75(13)
C4 N1 C7 S1 5.7(3)
C8 S1 C7 N4 18.08(19)
C8 S1 C7 N1 -161.03(16)
C7 S1 C8 C9 166.78(13)
Mn1 O2 C9 O1 177.25(16)
Mn1 O2 C9 C8 -2.8(3)
S1 C8 C9 O1 14.7(2)
S1 C8 C9 O2 -165.34(14)
C21 N6 C10 C11 0.9(3)
Mn1 N6 C10 C11 179.25(14)
N6 C10 C11 C12 -0.7(3)
C10 C11 C12 C13 -0.3(3)
C11 C12 C13 C21 1.0(3)
C11 C12 C13 C14 -177.97(19)
C12 C13 C14 C15 179.1(2)
C21 C13 C14 C15 0.1(3)
C13 C14 C15 C16 1.1(3)
C14 C15 C16 C17 178.9(2)
C14 C15 C16 C20 -0.4(3)
C20 C16 C17 C18 0.7(3)
C15 C16 C17 C18 -178.6(2)
C16 C17 C18 C19 -0.3(3)
C20 N5 C19 C18 0.5(3)
Mn1 N5 C19 C18 -174.03(14)
C17 C18 C19 N5 -0.4(3)
C19 N5 C20 C16 -0.1(3)
Mn1 N5 C20 C16 175.10(13)
C19 N5 C20 C21 -179.93(15)
Mn1 N5 C20 C21 -4.72(19)
C17 C16 C20 N5 -0.5(3)
C15 C16 C20 N5 178.84(17)
C17 C16 C20 C21 179.34(17)
C15 C16 C20 C21 -1.3(3)
C10 N6 C21 C13 -0.1(3)
Mn1 N6 C21 C13 -178.56(13)
C10 N6 C21 C20 179.92(15)
Mn1 N6 C21 C20 1.4(2)
C12 C13 C21 N6 -0.9(3)
C14 C13 C21 N6 178.17(17)
C12 C13 C21 C20 179.12(16)
C14 C13 C21 C20 -1.8(3)
N5 C20 C21 N6 2.3(2)
C16 C20 C21 N6 -177.54(16)
N5 C20 C21 C13 -177.72(15)
C16 C20 C21 C13 2.5(2)
